data_4309882
loop_
_publ_author_name
'Maxim N. Sokolov'
'Pavel A. Abramov'
'Artem L. Gushchin'
'Irina V. Kalinina'
'Dmitry Y. Naumov'
'Alexander V. Virovets'
'Eugenia V. Peresypkina'
'Cristian Vicent'
'Rosa Llusar'
'Vladimir P. Fedin'

_publ_contact_author_address
;Nikolaev Institute of Inorganic Chemistry,
SB Russian Academy of Sciences,
Academition Lavrentiev Avenue 3,
Novosibirsk 90,
630090 Russia
;
_publ_contact_author_email d.y.naumov@ngs.ru
_publ_contact_author_fax 7(3832)344489
_publ_contact_author_name 'Dr. Dmitry Yu. Naumov'
_publ_contact_author_phone 7(3832)344466
_publ_section_title
;
Synthesis and Reactivity of W3Te74+ Clusters and Chalcogen Exchange in the
M3Q7 (M = Mo, W; Q = S, Se, Te) Cluster Family
;
_journal_name_full 'Inorganic Chemistry'
_journal_page_first 8116
_journal_page_last 8124
_journal_paper_doi 10.1021/ic050962c
_journal_volume 44
_journal_year 2005
_chemical_formula_sum 'C78 H62 Br N6 O P3 Te7 W3'
_chemical_formula_weight 2716.91
_chemical_name_systematic
; 
 ? 
;
_space_group_IT_number 9
_symmetry_cell_setting monoclinic
_symmetry_space_group_name_Hall 'C -2yc'
_symmetry_space_group_name_H-M 'C 1 c 1'
_atom_sites_solution_hydrogens geom
_atom_sites_solution_primary direct
_atom_sites_solution_secondary difmap
_audit_creation_method SHELXL-97
_cell_angle_alpha 90.00
_cell_angle_beta 102.885(8)
_cell_angle_gamma 90.00
_cell_formula_units_Z 4
_cell_length_a 19.426(7)
_cell_length_b 19.031(6)
_cell_length_c 23.780(8)
_cell_measurement_temperature 293(2)
_cell_volume 8570(5)
_computing_cell_refinement 'Bruker SMART'
_computing_data_collection 'Bruker SMART'
_computing_data_reduction 'Bruker SHELXTL'
_computing_molecular_graphics 'Bruker SHELXTL'
_computing_publication_material 'Bruker SHELXTL'
_computing_structure_refinement 'SHELXL-97 (Sheldrick, 1997)'
_computing_structure_solution 'SHELXS-97 (Sheldrick, 1990)'
_diffrn_ambient_temperature 293(2)
_diffrn_measured_fraction_theta_full 0.996
_diffrn_measured_fraction_theta_max 0.996
_diffrn_measurement_device_type 'CCD area detector'
_diffrn_measurement_method 'phi and omega scans'
_diffrn_radiation_monochromator graphite
_diffrn_radiation_source 'fine-focus sealed tube'
_diffrn_radiation_type MoK\a
_diffrn_radiation_wavelength 0.71073
_diffrn_reflns_av_R_equivalents 0.0808
_diffrn_reflns_av_sigmaI/netI 0.1449
_diffrn_reflns_limit_h_max 20
_diffrn_reflns_limit_h_min -23
_diffrn_reflns_limit_k_max 22
_diffrn_reflns_limit_k_min -17
_diffrn_reflns_limit_l_max 26
_diffrn_reflns_limit_l_min -28
_diffrn_reflns_number 23748
_diffrn_reflns_theta_full 25.00
_diffrn_reflns_theta_max 25.00
_diffrn_reflns_theta_min 1.63
_exptl_absorpt_coefficient_mu 6.919
_exptl_absorpt_correction_type 'Bruker SADABS'
_exptl_crystal_colour black
_exptl_crystal_density_diffrn 2.106
_exptl_crystal_density_method 'not measured'
_exptl_crystal_description needle
_exptl_crystal_F_000 4984
_exptl_crystal_size_max 0.2
_exptl_crystal_size_mid 0.09
_exptl_crystal_size_min 0.08
_refine_diff_density_max 2.270
_refine_diff_density_min -1.628
_refine_diff_density_rms 0.253
_refine_ls_abs_structure_details 'Flack H D (1983), Acta Cryst. A39, 876-881'
_refine_ls_abs_structure_Flack 0.025(11)
_refine_ls_extinction_method none
_refine_ls_goodness_of_fit_ref 1.002
_refine_ls_hydrogen_treatment mixed
_refine_ls_matrix_type full
_refine_ls_number_parameters 467
_refine_ls_number_reflns 12323
_refine_ls_number_restraints 2
_refine_ls_restrained_S_all 1.002
_refine_ls_R_factor_all 0.1128
_refine_ls_R_factor_gt 0.0637
_refine_ls_shift/su_max 0.001
_refine_ls_shift/su_mean 0.000
_refine_ls_structure_factor_coef Fsqd
_refine_ls_weighting_details 'calc w=1/[\s^2^(Fo^2^)+(0.0612P)^2^+0.0000P] where P=(Fo^2^+2Fc^2^)/3'
_refine_ls_weighting_scheme calc
_refine_ls_wR_factor_gt 0.1343
_refine_ls_wR_factor_ref 0.1544
_reflns_number_gt 8241
_reflns_number_total 12323
_reflns_threshold_expression >2sigma(I)
_cod_data_source_file ic050962csi20050614_030553.cif
_cod_data_source_block (PPh4)3{[W3Te7(CN)6]Br}
_cod_depositor_comments
;
The following automatic conversions were performed:
'_symmetry_cell_setting' value 'Monoclinic' changed to 'monoclinic'
according to '/home/saulius/struct/CIF-dictionaries/cif_core.dic'
dictionary named 'cif_core.dic' version 2.4.1 from 2010-06-29.

Automatic conversion script
Id: cif_fix_enum 1527 2010-12-29 10:47:43Z saulius 
;
_cod_database_code 4309882
_ratio_of_minimum_to_maximum_apparent_transmission 0.653800

loop_
_symmetry_equiv_pos_as_xyz
'x, y, z'
'x, -y, z+1/2'
'x+1/2, y+1/2, z'
'x+1/2, -y+1/2, z+1/2'

loop_
_atom_site_label
_atom_site_type_symbol
_atom_site_fract_x
_atom_site_fract_y
_atom_site_fract_z
_atom_site_U_iso_or_equiv
_atom_site_adp_type
_atom_site_occupancy
_atom_site_symmetry_multiplicity
_atom_site_calc_flag
_atom_site_refinement_flags
_atom_site_disorder_assembly
_atom_site_disorder_group
W1 W 0.97143(5) 0.60661(5) 0.53223(4) 0.0333(3) Uani 1 1 d . . .
W2 W 0.82500(5) 0.64664(5) 0.50476(4) 0.0314(2) Uani 1 1 d . . .
W3 W 0.93113(5) 0.74576(5) 0.55920(4) 0.0327(2) Uani 1 1 d . . .
Te1 Te 0.89795(9) 0.63082(8) 0.61487(7) 0.0375(4) Uani 1 1 d . . .
Te2 Te 0.86577(9) 0.50523(8) 0.49737(8) 0.0425(4) Uani 1 1 d . . .
Te3 Te 0.89133(9) 0.59988(8) 0.42124(7) 0.0393(4) Uani 1 1 d . . .
Te4 Te 1.06997(9) 0.69696(8) 0.60192(8) 0.0452(5) Uani 1 1 d . . .
Te5 Te 1.02391(9) 0.72334(9) 0.48896(8) 0.0435(4) Uani 1 1 d . . .
Te6 Te 0.78710(9) 0.77352(9) 0.54986(8) 0.0436(4) Uani 1 1 d . . .
Te7 Te 0.84074(9) 0.77513(8) 0.45525(7) 0.0383(4) Uani 1 1 d . . .
C1 C 1.0461(15) 0.5542(14) 0.4952(12) 0.055(8) Uiso 1 1 d . . .
C2 C 1.0172(13) 0.5293(12) 0.5942(11) 0.040(6) Uiso 1 1 d . . .
C3 C 0.7336(12) 0.6393(11) 0.4353(10) 0.035(6) Uiso 1 1 d . . .
C4 C 0.7410(11) 0.6015(11) 0.5420(9) 0.025(5) Uiso 1 1 d . . .
C5 C 0.9642(11) 0.8552(11) 0.5499(9) 0.027(5) Uiso 1 1 d . . .
C6 C 0.9403(14) 0.7871(13) 0.6434(11) 0.046(7) Uiso 1 1 d . . .
N1 N 1.0859(14) 0.5264(13) 0.4714(11) 0.065(7) Uiso 1 1 d . . .
N2 N 1.0403(14) 0.4811(13) 0.6268(11) 0.070(7) Uiso 1 1 d . . .
N3 N 0.6854(11) 0.6344(10) 0.3981(8) 0.039(5) Uiso 1 1 d . . .
N4 N 0.6996(12) 0.5768(11) 0.5575(9) 0.048(5) Uiso 1 1 d . . .
N5 N 0.9831(15) 0.9115(15) 0.5539(12) 0.079(8) Uiso 1 1 d . . .
N6 N 0.9465(12) 0.8117(11) 0.6912(10) 0.050(6) Uiso 1 1 d . . .
P1 P 0.4130(4) 0.7425(4) 0.5678(3) 0.0499(19) Uani 1 1 d . . .
C100 C 0.3790(16) 0.8205(15) 0.5910(13) 0.061(8) Uiso 1 1 d . . .
C101 C 0.3094(14) 0.8388(14) 0.5740(11) 0.049(7) Uiso 1 1 d . . .
H101 H 0.2792 0.8075 0.5506 0.059 Uiso 1 1 calc R . .
C102 C 0.2812(18) 0.8991(17) 0.5889(14) 0.074(9) Uiso 1 1 d . . .
H102 H 0.2343 0.9121 0.5749 0.089 Uiso 1 1 calc R . .
C103 C 0.3323(18) 0.9420(17) 0.6294(15) 0.075(9) Uiso 1 1 d . . .
H103 H 0.3162 0.9850 0.6399 0.090 Uiso 1 1 calc R . .
C104 C 0.4001(17) 0.9257(15) 0.6529(13) 0.065(8) Uiso 1 1 d . . .
H104 H 0.4297 0.9537 0.6800 0.078 Uiso 1 1 calc R . .
C105 C 0.4202(17) 0.8652(15) 0.6332(13) 0.064(8) Uiso 1 1 d . . .
H105 H 0.4663 0.8508 0.6489 0.077 Uiso 1 1 calc R . .
C106 C 0.4356(15) 0.6800(15) 0.6230(13) 0.057(8) Uiso 1 1 d . . .
C107 C 0.4444(15) 0.6946(15) 0.6805(12) 0.057(8) Uiso 1 1 d . . .
H107 H 0.4417 0.7411 0.6920 0.068 Uiso 1 1 calc R . .
C108 C 0.457(2) 0.6437(19) 0.7208(17) 0.091(11) Uiso 1 1 d . . .
H108 H 0.4537 0.6545 0.7583 0.109 Uiso 1 1 calc R . .
C109 C 0.4738(19) 0.5775(19) 0.7086(16) 0.083(10) Uiso 1 1 d . . .
H109 H 0.4847 0.5448 0.7383 0.099 Uiso 1 1 calc R . .
C110 C 0.475(2) 0.559(2) 0.6575(17) 0.095(12) Uiso 1 1 d . . .
H110 H 0.4907 0.5146 0.6489 0.114 Uiso 1 1 calc R . .
C111 C 0.4502(16) 0.6133(15) 0.6128(13) 0.063(8) Uiso 1 1 d . . .
H111 H 0.4442 0.5998 0.5744 0.076 Uiso 1 1 calc R . .
C112 C 0.3440(14) 0.7073(13) 0.5101(12) 0.050(7) Uiso 1 1 d . . .
C113 C 0.348(3) 0.729(3) 0.452(3) 0.16(2) Uiso 1 1 d . . .
H113 H 0.3847 0.7532 0.4411 0.195 Uiso 1 1 calc R . .
C114 C 0.280(3) 0.701(2) 0.413(2) 0.109(14) Uiso 1 1 d . . .
H114 H 0.2772 0.7063 0.3735 0.131 Uiso 1 1 calc R . .
C115 C 0.231(2) 0.676(2) 0.4246(19) 0.101(13) Uiso 1 1 d . . .
H115 H 0.1905 0.6676 0.3960 0.121 Uiso 1 1 calc R . .
C116 C 0.232(2) 0.660(2) 0.4744(19) 0.100(12) Uiso 1 1 d . . .
H116 H 0.1908 0.6377 0.4788 0.120 Uiso 1 1 calc R . .
C117 C 0.283(2) 0.667(2) 0.528(2) 0.113(14) Uiso 1 1 d . . .
H117 H 0.2808 0.6511 0.5644 0.136 Uiso 1 1 calc R . .
C118 C 0.4805(19) 0.7654(17) 0.5335(15) 0.074(9) Uiso 1 1 d . . .
C119 C 0.5205(19) 0.7167(18) 0.5120(15) 0.079(10) Uiso 1 1 d . . .
H119 H 0.5102 0.6697 0.5169 0.095 Uiso 1 1 calc R . .
C120 C 0.5754(18) 0.7307(18) 0.4833(14) 0.074(9) Uiso 1 1 d . . .
H120 H 0.5993 0.6956 0.4681 0.089 Uiso 1 1 calc R . .
C121 C 0.5887(15) 0.7946(14) 0.4803(12) 0.056(8) Uiso 1 1 d . . .
H121 H 0.6224 0.8059 0.4596 0.067 Uiso 1 1 calc R . .
C122 C 0.5619(17) 0.8463(17) 0.5020(13) 0.072(9) Uiso 1 1 d . . .
H122 H 0.5784 0.8919 0.4996 0.086 Uiso 1 1 calc R . .
C123 C 0.5064(13) 0.8319(13) 0.5299(11) 0.045(7) Uiso 1 1 d . . .
H123 H 0.4866 0.8689 0.5464 0.054 Uiso 1 1 calc R . .
P2 P 0.7242(3) 0.4156(4) 0.2808(3) 0.0413(17) Uani 1 1 d . . .
C200 C 0.7131(15) 0.3408(14) 0.2330(12) 0.052(7) Uiso 1 1 d . . .
C201 C 0.6530(16) 0.3289(15) 0.1925(12) 0.058(8) Uiso 1 1 d . . .
H201 H 0.6150 0.3596 0.1886 0.070 Uiso 1 1 calc R . .
C202 C 0.6490(17) 0.2725(16) 0.1584(13) 0.066(9) Uiso 1 1 d . . .
H202 H 0.6085 0.2672 0.1292 0.079 Uiso 1 1 calc R . .
C203 C 0.696(2) 0.2258(19) 0.1629(16) 0.088(11) Uiso 1 1 d . . .
H203 H 0.6878 0.1847 0.1414 0.106 Uiso 1 1 calc R . .
C204 C 0.760(2) 0.2365(18) 0.1997(15) 0.079(10) Uiso 1 1 d . . .
H204 H 0.7961 0.2042 0.2002 0.095 Uiso 1 1 calc R . .
C205 C 0.7726(16) 0.2938(14) 0.2363(13) 0.059(8) Uiso 1 1 d . . .
H205 H 0.8161 0.3016 0.2612 0.070 Uiso 1 1 calc R . .
C206 C 0.8183(15) 0.4293(14) 0.3092(12) 0.055(7) Uiso 1 1 d . . .
C207 C 0.8532(17) 0.4799(16) 0.2798(13) 0.065(8) Uiso 1 1 d . . .
H207 H 0.8282 0.5080 0.2502 0.078 Uiso 1 1 calc R . .
C208 C 0.9247(18) 0.4843(16) 0.2977(14) 0.072(9) Uiso 1 1 d . . .
H208 H 0.9503 0.5164 0.2811 0.087 Uiso 1 1 calc R . .
C209 C 0.958(2) 0.440(2) 0.3409(17) 0.103(13) Uiso 1 1 d . . .
H209 H 1.0070 0.4396 0.3495 0.124 Uiso 1 1 calc R . .
C210 C 0.9248(18) 0.3965(17) 0.3722(14) 0.074(10) Uiso 1 1 d . . .
H210 H 0.9505 0.3718 0.4037 0.089 Uiso 1 1 calc R . .
C211 C 0.8506(15) 0.3899(14) 0.3556(12) 0.054(7) Uiso 1 1 d . . .
H211 H 0.8253 0.3607 0.3751 0.065 Uiso 1 1 calc R . .
C212 C 0.6784(14) 0.4897(14) 0.2432(12) 0.048(7) Uiso 1 1 d . . .
C213 C 0.6754(16) 0.4946(15) 0.1806(13) 0.064(8) Uiso 1 1 d . . .
H213 H 0.6980 0.4616 0.1622 0.077 Uiso 1 1 calc R . .
C214 C 0.6381(16) 0.5498(15) 0.1505(14) 0.063(8) Uiso 1 1 d . . .
H214 H 0.6372 0.5565 0.1116 0.076 Uiso 1 1 calc R . .
C215 C 0.6040(17) 0.5923(16) 0.1777(14) 0.069(9) Uiso 1 1 d . . .
H215 H 0.5775 0.6276 0.1559 0.082 Uiso 1 1 calc R . .
C216 C 0.6034(19) 0.5899(18) 0.2386(15) 0.081(10) Uiso 1 1 d . . .
H216 H 0.5777 0.6208 0.2562 0.097 Uiso 1 1 calc R . .
C217 C 0.6446(14) 0.5377(14) 0.2671(13) 0.054(7) Uiso 1 1 d . . .
H217 H 0.6494 0.5354 0.3068 0.065 Uiso 1 1 calc R . .
C218 C 0.6838(14) 0.3992(13) 0.3407(11) 0.043(6) Uiso 1 1 d . . .
C219 C 0.6414(14) 0.3457(13) 0.3433(12) 0.047(7) Uiso 1 1 d . . .
H219 H 0.6333 0.3122 0.3141 0.056 Uiso 1 1 calc R . .
C220 C 0.6108(19) 0.3393(18) 0.3863(15) 0.083(10) Uiso 1 1 d . . .
H220 H 0.5836 0.2991 0.3859 0.100 Uiso 1 1 calc R . .
C221 C 0.6131(18) 0.3863(16) 0.4354(15) 0.073(9) Uiso 1 1 d . . .
H221 H 0.5847 0.3831 0.4621 0.088 Uiso 1 1 calc R . .
C222 C 0.6642(17) 0.4357(17) 0.4354(14) 0.074(9) Uiso 1 1 d . . .
H222 H 0.6765 0.4647 0.4676 0.088 Uiso 1 1 calc R . .
C223 C 0.7016(15) 0.4469(15) 0.3880(12) 0.059(8) Uiso 1 1 d . . .
H223 H 0.7345 0.4827 0.3891 0.071 Uiso 1 1 calc R . .
P3 P 0.7146(4) 0.0207(4) 0.7756(3) 0.0462(18) Uani 1 1 d . . .
C300 C 0.7443(12) 0.0093(12) 0.7091(10) 0.035(6) Uiso 1 1 d . . .
C301 C 0.7986(14) -0.0360(13) 0.7078(12) 0.048(7) Uiso 1 1 d . . .
H301 H 0.8227 -0.0578 0.7415 0.057 Uiso 1 1 calc R . .
C302 C 0.8157(17) -0.0482(16) 0.6598(14) 0.069(9) Uiso 1 1 d . . .
H302 H 0.8550 -0.0767 0.6611 0.083 Uiso 1 1 calc R . .
C303 C 0.7835(18) -0.0245(17) 0.6090(16) 0.081(10) Uiso 1 1 d . . .
H303 H 0.7993 -0.0335 0.5755 0.098 Uiso 1 1 calc R . .
C304 C 0.7243(18) 0.0147(17) 0.6097(15) 0.076(10) Uiso 1 1 d . . .
H304 H 0.6957 0.0300 0.5751 0.091 Uiso 1 1 calc R . .
C305 C 0.7081(15) 0.0305(14) 0.6572(12) 0.053(7) Uiso 1 1 d . . .
H305 H 0.6686 0.0587 0.6557 0.063 Uiso 1 1 calc R . .
C306 C 0.7926(16) 0.0213(15) 0.8345(13) 0.059(8) Uiso 1 1 d . . .
C307 C 0.8491(18) 0.0582(17) 0.8236(15) 0.075(10) Uiso 1 1 d . . .
H307 H 0.8480 0.0811 0.7889 0.090 Uiso 1 1 calc R . .
C308 C 0.911(3) 0.058(2) 0.871(2) 0.118(15) Uiso 1 1 d . . .
H308 H 0.9514 0.0799 0.8653 0.142 Uiso 1 1 calc R . .
C309 C 0.913(2) 0.033(2) 0.917(2) 0.112(14) Uiso 1 1 d . . .
H309 H 0.9531 0.0387 0.9461 0.135 Uiso 1 1 calc R . .
C310 C 0.855(3) -0.007(2) 0.926(2) 0.130(17) Uiso 1 1 d . . .
H310 H 0.8564 -0.0275 0.9618 0.155 Uiso 1 1 calc R . .
C311 C 0.795(2) -0.014(2) 0.8818(18) 0.103(13) Uiso 1 1 d . . .
H311 H 0.7582 -0.0427 0.8859 0.123 Uiso 1 1 calc R . .
C312 C 0.6549(13) -0.0482(12) 0.7872(10) 0.036(6) Uiso 1 1 d . . .
C313 C 0.6450(14) -0.1052(14) 0.7465(12) 0.052(7) Uiso 1 1 d . . .
H313 H 0.6688 -0.1079 0.7167 0.063 Uiso 1 1 calc R . .
C314 C 0.596(2) -0.1573(19) 0.7557(16) 0.088(11) Uiso 1 1 d . . .
H314 H 0.5862 -0.1949 0.7302 0.105 Uiso 1 1 calc R . .
C315 C 0.5608(16) -0.1548(15) 0.8004(13) 0.060(8) Uiso 1 1 d . . .
H315 H 0.5306 -0.1907 0.8060 0.072 Uiso 1 1 calc R . .
C316 C 0.5721(15) -0.1001(14) 0.8345(12) 0.056(7) Uiso 1 1 d . . .
H316 H 0.5485 -0.0965 0.8644 0.068 Uiso 1 1 calc R . .
C317 C 0.6196(14) -0.0462(14) 0.8266(12) 0.051(7) Uiso 1 1 d . . .
H317 H 0.6254 -0.0077 0.8512 0.061 Uiso 1 1 calc R . .
C318 C 0.6637(15) 0.0988(14) 0.7775(12) 0.051(7) Uiso 1 1 d . . .
C319 C 0.5982(12) 0.1046(12) 0.7481(10) 0.034(6) Uiso 1 1 d . . .
H319 H 0.5792 0.0685 0.7231 0.041 Uiso 1 1 calc R . .
C320 C 0.5584(15) 0.1591(14) 0.7524(11) 0.052(7) Uiso 1 1 d . . .
H320 H 0.5123 0.1594 0.7305 0.062 Uiso 1 1 calc R . .
C321 C 0.5804(19) 0.2143(17) 0.7864(14) 0.075(10) Uiso 1 1 d . . .
H321 H 0.5499 0.2505 0.7910 0.090 Uiso 1 1 calc R . .
C322 C 0.650(2) 0.215(2) 0.8140(18) 0.111(14) Uiso 1 1 d . . .
H322 H 0.6683 0.2545 0.8345 0.133 Uiso 1 1 calc R . .
C323 C 0.697(2) 0.1549(18) 0.8127(15) 0.083(11) Uiso 1 1 d . . .
H323 H 0.7439 0.1538 0.8328 0.100 Uiso 1 1 calc R . .
Br1 Br 0.92506(17) 0.74102(16) 0.35734(13) 0.0597(8) Uani 1 1 d . . .
O1 O 0.5477(12) 0.4601(11) 1.0171(10) 0.080(6) Uiso 1 1 d . . .

loop_
_atom_site_aniso_label
_atom_site_aniso_U_11
_atom_site_aniso_U_22
_atom_site_aniso_U_33
_atom_site_aniso_U_23
_atom_site_aniso_U_13
_atom_site_aniso_U_12
W1 0.0318(6) 0.0266(6) 0.0383(6) 0.0005(5) 0.0012(4) -0.0030(4)
W2 0.0294(6) 0.0304(6) 0.0318(6) 0.0004(5) 0.0011(4) -0.0055(4)
W3 0.0318(6) 0.0243(5) 0.0370(6) -0.0007(4) -0.0031(4) -0.0043(4)
Te1 0.0390(10) 0.0339(9) 0.0357(10) 0.0019(7) -0.0001(8) -0.0064(7)
Te2 0.0459(11) 0.0299(9) 0.0477(11) -0.0024(8) 0.0018(8) -0.0090(7)
Te3 0.0408(10) 0.0368(10) 0.0388(10) -0.0022(8) 0.0054(8) -0.0002(7)
Te4 0.0338(10) 0.0358(10) 0.0567(12) 0.0003(8) -0.0094(8) -0.0051(7)
Te5 0.0357(10) 0.0390(10) 0.0539(12) 0.0039(8) 0.0062(8) -0.0071(7)
Te6 0.0361(10) 0.0423(10) 0.0498(11) -0.0055(8) 0.0040(8) 0.0016(7)
Te7 0.0359(9) 0.0328(9) 0.0408(10) 0.0025(8) -0.0026(7) -0.0018(7)
P1 0.040(4) 0.037(4) 0.067(5) -0.007(4) 0.001(4) 0.003(3)
P2 0.035(4) 0.044(4) 0.041(4) -0.002(3) 0.000(3) 0.002(3)
P3 0.041(4) 0.040(4) 0.051(4) 0.002(3) -0.005(3) 0.003(3)
Br1 0.062(2) 0.066(2) 0.0526(19) 0.0085(15) 0.0167(15) -0.0024(15)

loop_
_atom_type_symbol
_atom_type_description
_atom_type_scat_dispersion_real
_atom_type_scat_dispersion_imag
_atom_type_scat_source
C C 0.0033 0.0016 'International Tables Vol C Tables 4.2.6.8 and 6.1.1.4'
H H 0.0000 0.0000 'International Tables Vol C Tables 4.2.6.8 and 6.1.1.4'
N N 0.0061 0.0033 'International Tables Vol C Tables 4.2.6.8 and 6.1.1.4'
P P 0.1023 0.0942 'International Tables Vol C Tables 4.2.6.8 and 6.1.1.4'
Te Te -0.5308 1.6751 'International Tables Vol C Tables 4.2.6.8 and 6.1.1.4'
W W -0.8490 6.8722 'International Tables Vol C Tables 4.2.6.8 and 6.1.1.4'
Br Br -0.2901 2.4595 'International Tables Vol C Tables 4.2.6.8 and 6.1.1.4'
O O 0.0106 0.0060 'International Tables Vol C Tables 4.2.6.8 and 6.1.1.4'

loop_
_geom_angle_atom_site_label_1
_geom_angle_atom_site_label_2
_geom_angle_atom_site_label_3
_geom_angle
_geom_angle_site_symmetry_1
_geom_angle_site_symmetry_3
_geom_angle_publ_flag
C1 W1 C2 75.1(10) . . ?
C1 W1 Te1 154.8(8) . . ?
C2 W1 Te1 79.7(7) . . ?
C1 W1 Te5 83.0(7) . . ?
C2 W1 Te5 133.4(7) . . ?
Te1 W1 Te5 115.74(6) . . ?
C1 W1 Te3 82.7(8) . . ?
C2 W1 Te3 133.7(7) . . ?
Te1 W1 Te3 115.23(7) . . ?
Te5 W1 Te3 81.70(6) . . ?
C1 W1 Te2 94.5(8) . . ?
C2 W1 Te2 83.9(7) . . ?
Te1 W1 Te2 82.09(6) . . ?
Te5 W1 Te2 139.14(6) . . ?
Te3 W1 Te2 57.62(5) . . ?
C1 W1 Te4 95.4(8) . . ?
C2 W1 Te4 83.7(7) . . ?
Te1 W1 Te4 82.45(6) . . ?
Te5 W1 Te4 57.69(6) . . ?
Te3 W1 Te4 139.17(6) . . ?
Te2 W1 Te4 161.69(7) . . ?
C1 W1 W3 140.9(8) . . ?
C2 W1 W3 125.0(7) . . ?
Te1 W1 W3 57.89(4) . . ?
Te5 W1 W3 58.61(5) . . ?
Te3 W1 W3 97.64(5) . . ?
Te2 W1 W3 118.82(6) . . ?
Te4 W1 W3 59.34(5) . . ?
C1 W1 W2 140.2(8) . . ?
C2 W1 W2 125.4(7) . . ?
Te1 W1 W2 57.73(5) . . ?
Te5 W1 W2 97.59(5) . . ?
Te3 W1 W2 58.36(5) . . ?
Te2 W1 W2 59.56(5) . . ?
Te4 W1 W2 118.64(6) . . ?
W3 W1 W2 60.12(3) . . ?
C3 W2 C4 73.9(8) . . ?
C3 W2 Te1 154.8(6) . . ?
C4 W2 Te1 80.9(6) . . ?
C3 W2 Te3 82.2(6) . . ?
C4 W2 Te3 132.4(5) . . ?
Te1 W2 Te3 115.82(7) . . ?
C3 W2 Te7 83.1(6) . . ?
C4 W2 Te7 132.9(5) . . ?
Te1 W2 Te7 115.34(6) . . ?
Te3 W2 Te7 82.19(6) . . ?
C3 W2 Te6 96.2(6) . . ?
C4 W2 Te6 84.3(5) . . ?
Te1 W2 Te6 81.44(6) . . ?
Te3 W2 Te6 139.53(6) . . ?
Te7 W2 Te6 57.60(6) . . ?
C3 W2 Te2 94.9(6) . . ?
C4 W2 Te2 84.0(5) . . ?
Te1 W2 Te2 81.97(6) . . ?
Te3 W2 Te2 57.47(5) . . ?
Te7 W2 Te2 139.37(7) . . ?
Te6 W2 Te2 161.02(7) . . ?
C3 W2 W1 140.0(6) . . ?
C4 W2 W1 126.2(5) . . ?
Te1 W2 W1 58.12(5) . . ?
Te3 W2 W1 58.56(5) . . ?
Te7 W2 W1 97.67(5) . . ?
Te6 W2 W1 118.14(5) . . ?
Te2 W2 W1 58.96(4) . . ?
C3 W2 W3 140.9(6) . . ?
C4 W2 W3 126.6(6) . . ?
Te1 W2 W3 57.94(4) . . ?
Te3 W2 W3 97.64(5) . . ?
Te7 W2 W3 58.35(5) . . ?
Te6 W2 W3 59.15(5) . . ?
Te2 W2 W3 118.03(5) . . ?
W1 W2 W3 59.91(4) . . ?
C6 W3 C5 77.2(9) . . ?
C6 W3 Te1 79.5(7) . . ?
C5 W3 Te1 156.7(6) . . ?
C6 W3 Te5 134.6(7) . . ?
C5 W3 Te5 80.8(6) . . ?
Te1 W3 Te5 115.55(6) . . ?
C6 W3 Te7 132.5(7) . . ?
C5 W3 Te7 82.0(6) . . ?
Te1 W3 Te7 115.43(6) . . ?
Te5 W3 Te7 81.91(6) . . ?
C6 W3 Te6 83.0(7) . . ?
C5 W3 Te6 97.0(6) . . ?
Te1 W3 Te6 81.31(6) . . ?
Te5 W3 Te6 139.27(6) . . ?
Te7 W3 Te6 57.69(6) . . ?
C6 W3 Te4 84.8(7) . . ?
C5 W3 Te4 94.0(6) . . ?
Te1 W3 Te4 82.56(6) . . ?
Te5 W3 Te4 57.58(6) . . ?
Te7 W3 Te4 139.32(7) . . ?
Te6 W3 Te4 161.29(7) . . ?
C6 W3 W1 125.6(7) . . ?
C5 W3 W1 138.4(6) . . ?
Te1 W3 W1 58.08(5) . . ?
Te5 W3 W1 58.23(4) . . ?
Te7 W3 W1 97.92(5) . . ?
Te6 W3 W1 118.17(5) . . ?
Te4 W3 W1 59.37(4) . . ?
C6 W3 W2 124.6(7) . . ?
C5 W3 W2 140.3(6) . . ?
Te1 W3 W2 57.73(5) . . ?
Te5 W3 W2 97.23(5) . . ?
Te7 W3 W2 58.65(5) . . ?
Te6 W3 W2 59.11(5) . . ?
Te4 W3 W2 118.54(5) . . ?
W1 W3 W2 59.97(4) . . ?
W2 Te1 W3 64.33(5) . . ?
W2 Te1 W1 64.15(5) . . ?
W3 Te1 W1 64.03(5) . . ?
Te3 Te2 W1 60.20(6) . . ?
Te3 Te2 W2 59.83(5) . . ?
W1 Te2 W2 61.48(5) . . ?
Te2 Te3 W2 62.69(6) . . ?
Te2 Te3 W1 62.18(6) . . ?
W2 Te3 W1 63.09(5) . . ?
Te5 Te4 W3 59.92(6) . . ?
Te5 Te4 W1 59.64(5) . . ?
W3 Te4 W1 61.29(5) . . ?
Te4 Te5 W1 62.68(6) . . ?
Te4 Te5 W3 62.50(6) . . ?
W1 Te5 W3 63.15(5) . . ?
Te7 Te6 W2 60.34(6) . . ?
Te7 Te6 W3 60.11(6) . . ?
W2 Te6 W3 61.74(4) . . ?
Te6 Te7 W3 62.20(6) . . ?
Te6 Te7 W2 62.06(6) . . ?
W3 Te7 W2 63.01(5) . . ?
N1 C1 W1 176(3) . . ?
N2 C2 W1 175(2) . . ?
N3 C3 W2 179(2) . . ?
N4 C4 W2 176(2) . . ?
N5 C5 W3 170(2) . . ?
N6 C6 W3 179(2) . . ?
C118 P1 C106 115.5(15) . . ?
C118 P1 C100 108.0(15) . . ?
C106 P1 C100 112.8(14) . . ?
C118 P1 C112 104.0(15) . . ?
C106 P1 C112 109.5(13) . . ?
C100 P1 C112 106.4(13) . . ?
C101 C100 C105 115(3) . . ?
C101 C100 P1 123(2) . . ?
C105 C100 P1 122(2) . . ?
C102 C101 C100 125(3) . . ?
C101 C102 C103 113(3) . . ?
C104 C103 C102 127(3) . . ?
C105 C104 C103 113(3) . . ?
C104 C105 C100 127(3) . . ?
C111 C106 C107 113(3) . . ?
C111 C106 P1 122(2) . . ?
C107 C106 P1 124(2) . . ?
C108 C107 C106 122(3) . . ?
C107 C108 C109 122(4) . . ?
C110 C109 C108 122(4) . . ?
C109 C110 C111 114(4) . . ?
C106 C111 C110 126(3) . . ?
C113 C112 C117 127(4) . . ?
C113 C112 P1 115(3) . . ?
C117 C112 P1 117(2) . . ?
C112 C113 C114 105(4) . . ?
C115 C114 C113 130(5) . . ?
C114 C115 C116 120(5) . . ?
C115 C116 C117 134(5) . . ?
C116 C117 C112 103(4) . . ?
C123 C118 C119 111(3) . . ?
C123 C118 P1 126(3) . . ?
C119 C118 P1 123(3) . . ?
C118 C119 C120 127(3) . . ?
C121 C120 C119 113(3) . . ?
C120 C121 C122 128(3) . . ?
C121 C122 C123 117(3) . . ?
C118 C123 C122 123(3) . . ?
C212 P2 C218 105.9(12) . . ?
C212 P2 C200 109.3(13) . . ?
C218 P2 C200 110.5(12) . . ?
C212 P2 C206 114.7(13) . . ?
C218 P2 C206 108.0(13) . . ?
C200 P2 C206 108.4(13) . . ?
C201 C200 C205 119(3) . . ?
C201 C200 P2 123(2) . . ?
C205 C200 P2 118(2) . . ?
C202 C201 C200 119(3) . . ?
C203 C202 C201 125(4) . . ?
C202 C203 C204 119(4) . . ?
C203 C204 C205 122(3) . . ?
C204 C205 C200 115(3) . . ?
C211 C206 C207 125(3) . . ?
C211 C206 P2 118(2) . . ?
C207 C206 P2 117(2) . . ?
C208 C207 C206 117(3) . . ?
C207 C208 C209 118(4) . . ?
C210 C209 C208 125(4) . . ?
C209 C210 C211 119(3) . . ?
C206 C211 C210 116(3) . . ?
C217 C212 C213 118(3) . . ?
C217 C212 P2 125(2) . . ?
C213 C212 P2 117(2) . . ?
C214 C213 C212 118(3) . . ?
C215 C214 C213 119(3) . . ?
C214 C215 C216 126(3) . . ?
C217 C216 C215 113(3) . . ?
C212 C217 C216 126(3) . . ?
C219 C218 C223 120(3) . . ?
C219 C218 P2 124(2) . . ?
C223 C218 P2 116(2) . . ?
C220 C219 C218 121(3) . . ?
C219 C220 C221 129(3) . . ?
C222 C221 C220 108(3) . . ?
C221 C222 C223 125(3) . . ?
C218 C223 C222 116(3) . . ?
C318 P3 C312 102.7(12) . . ?
C318 P3 C300 114.0(12) . . ?
C312 P3 C300 112.7(11) . . ?
C318 P3 C306 110.1(13) . . ?
C312 P3 C306 109.8(13) . . ?
C300 P3 C306 107.4(12) . . ?
C305 C300 C301 115(2) . . ?
C305 C300 P3 124(2) . . ?
C301 C300 P3 119.5(19) . . ?
C302 C301 C300 119(3) . . ?
C301 C302 C303 126(3) . . ?
C302 C303 C304 114(3) . . ?
C305 C304 C303 121(4) . . ?
C304 C305 C300 124(3) . . ?
C311 C306 C307 123(4) . . ?
C311 C306 P3 122(3) . . ?
C307 C306 P3 115(2) . . ?
C306 C307 C308 114(4) . . ?
C309 C308 C307 125(5) . . ?
C308 C309 C310 120(5) . . ?
C311 C310 C309 119(5) . . ?
C306 C311 C310 118(4) . . ?
C317 C312 C313 120(2) . . ?
C317 C312 P3 124(2) . . ?
C313 C312 P3 115.8(19) . . ?
C314 C313 C312 114(3) . . ?
C315 C314 C313 124(3) . . ?
C316 C315 C314 118(3) . . ?
C315 C316 C317 121(3) . . ?
C312 C317 C316 123(3) . . ?
C319 C318 C323 121(3) . . ?
C319 C318 P3 122(2) . . ?
C323 C318 P3 117(2) . . ?
C320 C319 C318 123(3) . . ?
C319 C320 C321 124(3) . . ?
C320 C321 C322 116(4) . . ?
C321 C322 C323 123(4) . . ?
C318 C323 C322 113(3) . . ?

loop_
_geom_bond_atom_site_label_1
_geom_bond_atom_site_label_2
_geom_bond_distance
_geom_bond_site_symmetry_2
_geom_bond_publ_flag
W1 C1 2.11(3) . ?
W1 C2 2.13(2) . ?
W1 Te1 2.713(2) . ?
W1 Te5 2.739(2) . ?
W1 Te3 2.752(2) . ?
W1 Te2 2.8043(19) . ?
W1 Te4 2.8200(19) . ?
W1 W3 2.8742(15) . ?
W1 W2 2.8758(16) . ?
W2 C3 2.14(2) . ?
W2 C4 2.20(2) . ?
W2 Te1 2.702(2) . ?
W2 Te3 2.746(2) . ?
W2 Te7 2.7603(19) . ?
W2 Te6 2.806(2) . ?
W2 Te2 2.822(2) . ?
W2 W3 2.8801(14) . ?
W3 C6 2.12(3) . ?
W3 C5 2.21(2) . ?
W3 Te1 2.708(2) . ?
W3 Te5 2.750(2) . ?
W3 Te7 2.751(2) . ?
W3 Te6 2.807(2) . ?
W3 Te4 2.819(2) . ?
Te2 Te3 2.678(2) . ?
Te4 Te5 2.683(3) . ?
Te6 Te7 2.682(3) . ?
C1 N1 1.18(3) . ?
C2 N2 1.22(3) . ?
C3 N3 1.14(3) . ?
C4 N4 1.06(3) . ?
C5 N5 1.13(3) . ?
C6 N6 1.21(3) . ?
P1 C118 1.75(4) . ?
P1 C106 1.75(3) . ?
P1 C100 1.76(3) . ?
P1 C112 1.82(3) . ?
C100 C101 1.37(4) . ?
C100 C105 1.42(4) . ?
C101 C102 1.35(4) . ?
C102 C103 1.47(4) . ?
C103 C104 1.35(4) . ?
C104 C105 1.33(4) . ?
C106 C111 1.33(4) . ?
C106 C107 1.37(4) . ?
C107 C108 1.35(4) . ?
C108 C109 1.35(4) . ?
C109 C110 1.27(4) . ?
C110 C111 1.49(4) . ?
C112 C113 1.46(6) . ?
C112 C117 1.54(5) . ?
C113 C114 1.53(6) . ?
C114 C115 1.16(5) . ?
C115 C116 1.22(5) . ?
C116 C117 1.44(5) . ?
C118 C123 1.37(4) . ?
C118 C119 1.38(4) . ?
C119 C120 1.41(4) . ?
C120 C121 1.25(4) . ?
C121 C122 1.28(4) . ?
C122 C123 1.41(4) . ?
P2 C212 1.80(3) . ?
P2 C218 1.80(3) . ?
P2 C200 1.80(3) . ?
P2 C206 1.82(3) . ?
C200 C201 1.36(4) . ?
C200 C205 1.45(4) . ?
C201 C202 1.34(4) . ?
C202 C203 1.27(4) . ?
C203 C204 1.36(5) . ?
C204 C205 1.38(4) . ?
C206 C211 1.37(4) . ?
C206 C207 1.44(4) . ?
C207 C208 1.36(4) . ?
C208 C209 1.37(5) . ?
C209 C210 1.37(5) . ?
C210 C211 1.41(4) . ?
C212 C217 1.32(3) . ?
C212 C213 1.48(4) . ?
C213 C214 1.38(4) . ?
C214 C215 1.30(4) . ?
C215 C216 1.45(4) . ?
C216 C217 1.36(4) . ?
C218 C219 1.32(3) . ?
C218 C223 1.43(4) . ?
C219 C220 1.30(4) . ?
C220 C221 1.46(4) . ?
C221 C222 1.37(4) . ?
C222 C223 1.49(4) . ?
P3 C318 1.79(3) . ?
P3 C312 1.81(2) . ?
P3 C300 1.81(2) . ?
P3 C306 1.82(3) . ?
C300 C305 1.34(3) . ?
C300 C301 1.37(3) . ?
C301 C302 1.28(4) . ?
C302 C303 1.31(4) . ?
C303 C304 1.38(4) . ?
C304 C305 1.27(4) . ?
C306 C311 1.30(4) . ?
C306 C307 1.37(4) . ?
C307 C308 1.45(5) . ?
C308 C309 1.17(5) . ?
C309 C310 1.42(6) . ?
C310 C311 1.39(6) . ?
C312 C317 1.28(3) . ?
C312 C313 1.44(3) . ?
C313 C314 1.43(4) . ?
C314 C315 1.38(4) . ?
C315 C316 1.31(4) . ?
C316 C317 1.42(4) . ?
C318 C319 1.31(3) . ?
C318 C323 1.42(4) . ?
C319 C320 1.31(3) . ?
C320 C321 1.34(4) . ?
C321 C322 1.37(5) . ?
C322 C323 1.46(5) . ?
